data_4071105
loop_
_publ_author_name
'Gosiewska, Silvia'
'Martinez Herreras, Sara'
'Lutz, Martin'
'Spek, Anthony L.'
'Havenith, Remco W. A.'
'van Klink, Gerard P. M.'
'van Koten, Gerard'
'Gebbink, Robertus J. M. Klein'

_publ_section_title
;
 Synthesis, Structure, and Catalytic Performance of Diastereopure
 Five-Coordinated NCN-Pincer Palladium(II) Complexes Bearing Bulky Amino
 Acid Substituents
;
_journal_issue 11
_journal_name_full Organometallics
_journal_page_first 2549
_journal_paper_doi 10.1021/om701261q
_journal_volume 27
_journal_year 2008
_chemical_absolute_configuration ad
_chemical_formula_moiety 'C42 H43 N2 O2 Pd, B F4'
_chemical_formula_sum 'C42 H43 B F4 N2 O2 Pd'
_chemical_formula_weight 800.99
_chemical_name_systematic
; 
 ? 
;
_space_group_IT_number 92
_symmetry_cell_setting tetragonal
_symmetry_space_group_name_Hall 'P 4abw 2nw'
_symmetry_space_group_name_H-M 'P 41 21 2'
_atom_sites_solution_hydrogens difmap
_atom_sites_solution_primary direct
_atom_sites_solution_secondary difmap
_audit_creation_method SHELXL-97
_cell_angle_alpha 90.00
_cell_angle_beta 90.00
_cell_angle_gamma 90.00
_cell_formula_units_Z 4
_cell_length_a 10.3592(1)
_cell_length_b 10.3592(1)
_cell_length_c 33.8828(2)
_cell_measurement_reflns_used 62091
_cell_measurement_temperature 150(2)
_cell_measurement_theta_max 27.48
_cell_measurement_theta_min 1.02
_cell_volume 3636.07(5)
_computing_cell_refinement HKL2000
_computing_data_collection 'Nonius COLLECT'
_computing_data_reduction 'HKL2000, SortAV'
_computing_structure_refinement 'SHELXL-97 (Sheldrick, 1997)'
_computing_structure_solution 'SIR-97 (Altomare et al., 1997)'
_diffrn_ambient_temperature 150(2)
_diffrn_measured_fraction_theta_full 1.000
_diffrn_measured_fraction_theta_max 1.000
_diffrn_measurement_device_type 'Nonius KappaCCD'
_diffrn_radiation_monochromator graphite
_diffrn_radiation_source 'rotating anode'
_diffrn_radiation_type MoK\a
_diffrn_radiation_wavelength 0.71073
_diffrn_reflns_av_R_equivalents 0.0492
_diffrn_reflns_av_sigmaI/netI 0.0386
_diffrn_reflns_limit_h_max 13
_diffrn_reflns_limit_h_min -13
_diffrn_reflns_limit_k_max 12
_diffrn_reflns_limit_k_min -13
_diffrn_reflns_limit_l_max 43
_diffrn_reflns_limit_l_min -43
_diffrn_reflns_number 45746
_diffrn_reflns_theta_full 27.49
_diffrn_reflns_theta_max 27.49
_diffrn_reflns_theta_min 2.06
_exptl_absorpt_coefficient_mu 0.571
_exptl_absorpt_correction_T_max 0.98
_exptl_absorpt_correction_T_min 0.85
_exptl_absorpt_correction_type multi-scan
_exptl_crystal_colour yellow
_exptl_crystal_density_diffrn 1.463
_exptl_crystal_density_method 'not measured'
_exptl_crystal_description 'triangular plate'
_exptl_crystal_F_000 1648
_exptl_crystal_size_max 0.18
_exptl_crystal_size_mid 0.18
_exptl_crystal_size_min 0.03
_refine_diff_density_max 0.925
_refine_diff_density_min -0.747
_refine_diff_density_rms 0.064
_refine_ls_abs_structure_details 'Flack H D (1983), Acta Cryst. A39, 876-881'
_refine_ls_abs_structure_Flack -0.03(3)
_refine_ls_extinction_method none
_refine_ls_goodness_of_fit_ref 1.050
_refine_ls_hydrogen_treatment mixed
_refine_ls_matrix_type full
_refine_ls_number_parameters 250
_refine_ls_number_reflns 4178
_refine_ls_number_restraints 3
_refine_ls_restrained_S_all 1.066
_refine_ls_R_factor_all 0.0358
_refine_ls_R_factor_gt 0.0309
_refine_ls_shift/su_max 0.003
_refine_ls_shift/su_mean 0.000
_refine_ls_structure_factor_coef Fsqd
_refine_ls_weighting_details 'calc w=1/[\s^2^(Fo^2^)+(0.0369P)^2^+2.3138P] where P=(Fo^2^+2Fc^2^)/3'
_refine_ls_weighting_scheme calc
_refine_ls_wR_factor_gt 0.0759
_refine_ls_wR_factor_ref 0.0790
_reflns_number_gt 3837
_reflns_number_total 4178
_reflns_threshold_expression I>2\s(I)
_cod_data_source_file om701261q-file002.cif
_cod_data_source_block s3356a
_cod_database_code 4071105

loop_
_symmetry_equiv_pos_as_xyz
'x, y, z'
'-y+1/2, x+1/2, z+1/4'
'-x, -y, z+1/2'
'y+1/2, -x+1/2, z+3/4'
'x+1/2, -y+1/2, -z+3/4'
'y, x, -z'
'-x+1/2, y+1/2, -z+1/4'
'-y, -x, -z+1/2'

loop_
_atom_site_label
_atom_site_type_symbol
_atom_site_fract_x
_atom_site_fract_y
_atom_site_fract_z
_atom_site_U_iso_or_equiv
_atom_site_adp_type
_atom_site_occupancy
_atom_site_symmetry_multiplicity
_atom_site_calc_flag
_atom_site_refinement_flags
Pd1 Pd 0.229323(18) 0.229323(18) 0.0000 0.02146(8) Uani 1 2 d S
O1 O 0.3942(2) 0.34485(19) 0.04818(6) 0.0291(5) Uani 1 1 d .
H1O H 0.463(4) 0.374(4) 0.0427(11) 0.043(11) Uiso 1 1 d .
N1 N 0.3312(2) 0.0796(2) 0.03021(6) 0.0239(5) Uani 1 1 d .
C1 C 0.0985(2) 0.0985(2) 0.0000 0.0243(7) Uani 1 2 d S
C2 C 0.1141(3) -0.0071(3) 0.02465(8) 0.0251(6) Uani 1 1 d .
C3 C 0.0194(3) -0.1023(3) 0.02434(9) 0.0325(7) Uani 1 1 d .
H3 H 0.0281 -0.1765 0.0406 0.039 Uiso 1 1 calc R
C4 C -0.0883(3) -0.0883(3) 0.0000 0.0351(9) Uani 1 2 d S
H4 H -0.1532 -0.1532 0.0000 0.042 Uiso 1 2 calc SR
C5 C 0.2311(3) -0.0017(2) 0.05068(8) 0.0264(5) Uani 1 1 d .
H5A H 0.2649 -0.0898 0.0553 0.032 Uiso 1 1 calc R
H5B H 0.2085 0.0368 0.0765 0.032 Uiso 1 1 calc R
C6 C 0.3998(3) -0.0014(3) -0.00024(10) 0.0322(6) Uani 1 1 d .
H6A H 0.4188 -0.0886 0.0102 0.039 Uiso 1 1 calc R
H6B H 0.3471 -0.0099 -0.0245 0.039 Uiso 1 1 calc R
C7 C 0.5224(3) 0.0715(4) -0.00848(9) 0.0386(7) Uani 1 1 d .
H7A H 0.5067 0.1442 -0.0268 0.046 Uiso 1 1 calc R
H7B H 0.5890 0.0140 -0.0199 0.046 Uiso 1 1 calc R
C8 C 0.5632(3) 0.1204(3) 0.03233(8) 0.0312(6) Uani 1 1 d .
H8A H 0.5984 0.2090 0.0305 0.037 Uiso 1 1 calc R
H8B H 0.6298 0.0633 0.0439 0.037 Uiso 1 1 calc R
C9 C 0.4391(3) 0.1186(3) 0.05777(8) 0.0249(6) Uani 1 1 d .
H9 H 0.4486 0.0504 0.0785 0.030 Uiso 1 1 calc R
C10 C 0.4140(2) 0.2494(3) 0.07850(8) 0.0235(6) Uani 1 1 d .
C11 C 0.5280(2) 0.2847(3) 0.10545(8) 0.0254(6) Uani 1 1 d .
C12 C 0.5495(3) 0.4132(3) 0.11568(9) 0.0306(7) Uani 1 1 d .
H12 H 0.4971 0.4786 0.1043 0.037 Uiso 1 1 calc R
C13 C 0.6451(3) 0.4476(3) 0.14197(9) 0.0352(7) Uani 1 1 d .
H13 H 0.6582 0.5359 0.1483 0.042 Uiso 1 1 calc R
C14 C 0.7221(3) 0.3536(3) 0.15916(9) 0.0336(6) Uani 1 1 d .
H14 H 0.7884 0.3774 0.1771 0.040 Uiso 1 1 calc R
C15 C 0.7021(3) 0.2253(3) 0.15000(9) 0.0329(6) Uani 1 1 d .
H15 H 0.7536 0.1603 0.1619 0.040 Uiso 1 1 calc R
C16 C 0.6061(3) 0.1916(3) 0.12321(9) 0.0309(6) Uani 1 1 d .
H16 H 0.5934 0.1032 0.1168 0.037 Uiso 1 1 calc R
C17 C 0.2919(2) 0.2481(2) 0.10421(7) 0.0226(5) Uani 1 1 d .
C18 C 0.1829(3) 0.3177(3) 0.09373(9) 0.0277(6) Uani 1 1 d .
H18 H 0.1842 0.3697 0.0707 0.033 Uiso 1 1 calc R
C19 C 0.0716(3) 0.3122(3) 0.11655(9) 0.0320(7) Uani 1 1 d .
H19 H -0.0029 0.3589 0.1086 0.038 Uiso 1 1 calc R
C20 C 0.0680(3) 0.2394(3) 0.15085(8) 0.0306(6) Uani 1 1 d .
H20 H -0.0079 0.2364 0.1665 0.037 Uiso 1 1 calc R
C21 C 0.1771(3) 0.1710(3) 0.16183(8) 0.0294(6) Uani 1 1 d .
H21 H 0.1758 0.1208 0.1853 0.035 Uiso 1 1 calc R
C22 C 0.2880(3) 0.1749(3) 0.13906(8) 0.0257(5) Uani 1 1 d .
H22 H 0.3620 0.1276 0.1471 0.031 Uiso 1 1 calc R
F1 F 0.5975(3) 0.7213(3) 0.01736(9) 0.0991(11) Uani 1 1 d D
F2A F 0.5881(5) 0.5217(5) 0.03198(11) 0.0699(15) Uani 0.65 1 d PD
F2B F 0.6049(8) 0.4664(8) 0.0125(3) 0.085(4) Uani 0.35 1 d PD
B1 B 0.6000(3) 0.6000(3) 0.0000 0.0422(12) Uani 1 2 d SD

loop_
_atom_site_aniso_label
_atom_site_aniso_U_11
_atom_site_aniso_U_22
_atom_site_aniso_U_33
_atom_site_aniso_U_23
_atom_site_aniso_U_13
_atom_site_aniso_U_12
Pd1 0.01855(9) 0.01855(9) 0.02726(13) 0.00253(8) -0.00253(8) -0.00038(10)
O1 0.0239(11) 0.0259(11) 0.0377(11) 0.0133(8) -0.0013(8) -0.0012(9)
N1 0.0235(12) 0.0222(11) 0.0261(11) 0.0037(9) -0.0026(9) 0.0043(9)
C1 0.0219(11) 0.0219(11) 0.0290(18) -0.0039(14) 0.0039(14) -0.0027(14)
C2 0.0284(15) 0.0222(14) 0.0248(14) -0.0017(11) 0.0043(11) 0.0000(12)
C3 0.0426(19) 0.0243(15) 0.0305(16) 0.0019(12) 0.0055(14) -0.0079(13)
C4 0.0348(14) 0.0348(14) 0.036(2) -0.0031(18) 0.0031(18) -0.0195(18)
C5 0.0300(14) 0.0190(12) 0.0301(13) 0.0053(10) -0.0012(12) -0.0007(11)
C6 0.0330(15) 0.0311(14) 0.0325(14) -0.0006(15) -0.0024(15) 0.0102(11)
C7 0.0271(16) 0.056(2) 0.0330(16) 0.0035(15) 0.0009(12) 0.0064(14)
C8 0.0208(14) 0.0384(18) 0.0343(15) 0.0036(13) -0.0012(12) 0.0070(12)
C9 0.0220(14) 0.0246(15) 0.0280(13) 0.0042(11) -0.0037(11) 0.0037(11)
C10 0.0206(12) 0.0206(15) 0.0293(12) 0.0069(11) -0.0026(10) 0.0006(10)
C11 0.0199(12) 0.0262(14) 0.0300(13) 0.0043(12) 0.0008(10) -0.0020(11)
C12 0.0281(15) 0.0254(15) 0.0385(16) 0.0043(12) -0.0008(12) -0.0021(12)
C13 0.0367(17) 0.0276(15) 0.0412(17) -0.0036(13) -0.0001(14) -0.0076(13)
C14 0.0235(14) 0.0412(17) 0.0360(15) -0.0056(13) -0.0032(13) -0.0032(13)
C15 0.0261(15) 0.0371(16) 0.0357(15) -0.0011(13) -0.0049(11) 0.0071(12)
C16 0.0265(14) 0.0275(15) 0.0387(16) -0.0010(12) -0.0043(12) 0.0010(11)
C17 0.0196(12) 0.0186(13) 0.0295(12) -0.0003(9) -0.0025(9) -0.0008(9)
C18 0.0277(14) 0.0208(13) 0.0347(15) 0.0009(11) -0.0040(11) 0.0029(11)
C19 0.0254(15) 0.0280(15) 0.0428(17) -0.0052(13) -0.0050(13) 0.0053(11)
C20 0.0239(13) 0.0299(16) 0.0381(15) -0.0098(13) 0.0025(11) -0.0044(12)
C21 0.0318(15) 0.0245(14) 0.0319(13) -0.0005(12) 0.0004(12) -0.0082(10)
C22 0.0257(14) 0.0206(12) 0.0308(13) 0.0011(10) -0.0039(11) 0.0007(10)
F1 0.0712(17) 0.126(3) 0.100(2) -0.070(2) -0.0110(15) 0.0162(18)
F2A 0.070(3) 0.103(4) 0.037(2) 0.028(2) 0.003(2) -0.027(3)
F2B 0.038(4) 0.135(9) 0.083(7) 0.091(6) 0.008(5) -0.010(5)
B1 0.051(2) 0.051(2) 0.024(2) 0.001(2) -0.001(2) -0.016(2)

loop_
_atom_type_symbol
_atom_type_description
_atom_type_scat_dispersion_real
_atom_type_scat_dispersion_imag
_atom_type_scat_source
C C 0.0033 0.0016 'International Tables Vol C Tables 4.2.6.8 and 6.1.1.4'
H H 0.0000 0.0000 'International Tables Vol C Tables 4.2.6.8 and 6.1.1.4'
B B 0.0013 0.0007 'International Tables Vol C Tables 4.2.6.8 and 6.1.1.4'
F F 0.0171 0.0103 'International Tables Vol C Tables 4.2.6.8 and 6.1.1.4'
N N 0.0061 0.0033 'International Tables Vol C Tables 4.2.6.8 and 6.1.1.4'
O O 0.0106 0.0060 'International Tables Vol C Tables 4.2.6.8 and 6.1.1.4'
Pd Pd -0.9988 1.0072 'International Tables Vol C Tables 4.2.6.8 and 6.1.1.4'

loop_
_geom_angle_atom_site_label_1
_geom_angle_atom_site_label_2
_geom_angle_atom_site_label_3
_geom_angle
_geom_angle_site_symmetry_1
_geom_angle_site_symmetry_3
C1 Pd1 N1 80.55(6) . 6
C1 Pd1 N1 80.55(6) . .
N1 Pd1 N1 161.10(13) 6 .
C10 O1 H1O 107(3) . .
C5 N1 C6 109.2(2) . .
C5 N1 C9 112.0(2) . .
C6 N1 C9 102.9(2) . .
C5 N1 Pd1 106.67(16) . .
C6 N1 Pd1 107.99(16) . .
C9 N1 Pd1 117.83(17) . .
C2 C1 C2 123.2(4) 6 .
C2 C1 Pd1 118.40(18) 6 .
C2 C1 Pd1 118.40(18) . .
C1 C2 C3 118.2(3) . .
C1 C2 C5 114.8(3) . .
C3 C2 C5 126.9(3) . .
C2 C3 C4 119.6(3) . .
C2 C3 H3 120.2 . .
C4 C3 H3 120.2 . .
C3 C4 C3 121.1(4) . 6
C3 C4 H4 119.5 . .
C3 C4 H4 119.5 6 .
C2 C5 N1 107.8(2) . .
C2 C5 H5A 110.1 . .
N1 C5 H5A 110.1 . .
C2 C5 H5B 110.1 . .
N1 C5 H5B 110.1 . .
H5A C5 H5B 108.5 . .
C7 C6 N1 104.2(2) . .
C7 C6 H6A 110.9 . .
N1 C6 H6A 110.9 . .
C7 C6 H6B 110.9 . .
N1 C6 H6B 110.9 . .
H6A C6 H6B 108.9 . .
C6 C7 C8 103.4(2) . .
C6 C7 H7A 111.1 . .
C8 C7 H7A 111.1 . .
C6 C7 H7B 111.1 . .
C8 C7 H7B 111.1 . .
H7A C7 H7B 109.1 . .
C7 C8 C9 105.7(2) . .
C7 C8 H8A 110.6 . .
C9 C8 H8A 110.6 . .
C7 C8 H8B 110.6 . .
C9 C8 H8B 110.6 . .
H8A C8 H8B 108.7 . .
N1 C9 C8 105.9(2) . .
N1 C9 C10 112.9(2) . .
C8 C9 C10 112.4(2) . .
N1 C9 H9 108.5 . .
C8 C9 H9 108.5 . .
C10 C9 H9 108.5 . .
O1 C10 C17 107.1(2) . .
O1 C10 C11 111.7(2) . .
C17 C10 C11 107.3(2) . .
O1 C10 C9 107.5(2) . .
C17 C10 C9 112.9(2) . .
C11 C10 C9 110.4(2) . .
C12 C11 C16 117.4(3) . .
C12 C11 C10 119.8(2) . .
C16 C11 C10 122.5(3) . .
C13 C12 C11 121.5(3) . .
C13 C12 H12 119.3 . .
C11 C12 H12 119.3 . .
C12 C13 C14 120.2(3) . .
C12 C13 H13 119.9 . .
C14 C13 H13 119.9 . .
C15 C14 C13 119.6(3) . .
C15 C14 H14 120.2 . .
C13 C14 H14 120.2 . .
C14 C15 C16 119.7(3) . .
C14 C15 H15 120.1 . .
C16 C15 H15 120.1 . .
C15 C16 C11 121.5(3) . .
C15 C16 H16 119.3 . .
C11 C16 H16 119.3 . .
C18 C17 C22 118.2(2) . .
C18 C17 C10 121.4(2) . .
C22 C17 C10 120.4(2) . .
C17 C18 C19 120.8(3) . .
C17 C18 H18 119.6 . .
C19 C18 H18 119.6 . .
C20 C19 C18 120.7(3) . .
C20 C19 H19 119.6 . .
C18 C19 H19 119.6 . .
C21 C20 C19 118.8(3) . .
C21 C20 H20 120.6 . .
C19 C20 H20 120.6 . .
C20 C21 C22 120.8(3) . .
C20 C21 H21 119.6 . .
C22 C21 H21 119.6 . .
C21 C22 C17 120.6(3) . .
C21 C22 H22 119.7 . .
C17 C22 H22 119.7 . .
F2B F2A B1 77.1(4) . .
F2A F2B B1 66.1(5) . .
F2A B1 F2A 121.8(6) 6 .
F2A B1 F1 101.6(3) 6 6
F2A B1 F1 114.2(3) . 6
F2A B1 F1 114.2(3) 6 .
F2A B1 F1 101.6(3) . .
F1 B1 F1 102.4(4) 6 .
F2A B1 F2B 36.8(4) 6 6
F2A B1 F2B 99.6(4) . 6
F1 B1 F2B 137.9(4) 6 6
F1 B1 F2B 94.3(4) . 6
F2A B1 F2B 99.6(4) 6 .
F2A B1 F2B 36.8(4) . .
F1 B1 F2B 94.3(4) 6 .
F1 B1 F2B 137.9(4) . .
F2B B1 F2B 98.8(8) 6 .

loop_
_geom_bond_atom_site_label_1
_geom_bond_atom_site_label_2
_geom_bond_distance
_geom_bond_site_symmetry_2
Pd1 C1 1.916(4) .
Pd1 N1 2.137(2) 6
Pd1 N1 2.137(2) .
O1 C10 1.441(3) .
O1 H1O 0.79(4) .
N1 C5 1.505(3) .
N1 C6 1.508(4) .
N1 C9 1.512(3) .
C1 C2 1.386(3) 6
C1 C2 1.386(3) .
C2 C3 1.392(4) .
C2 C5 1.500(4) .
C3 C4 1.395(4) .
C3 H3 0.9500 .
C4 C3 1.395(4) 6
C4 H4 0.9500 .
C5 H5A 0.9900 .
C5 H5B 0.9900 .
C6 C7 1.503(5) .
C6 H6A 0.9900 .
C6 H6B 0.9900 .
C7 C8 1.532(4) .
C7 H7A 0.9900 .
C7 H7B 0.9900 .
C8 C9 1.548(4) .
C8 H8A 0.9900 .
C8 H8B 0.9900 .
C9 C10 1.548(4) .
C9 H9 1.0000 .
C10 C17 1.535(3) .
C10 C11 1.537(4) .
C11 C12 1.394(4) .
C11 C16 1.395(4) .
C12 C13 1.379(4) .
C12 H12 0.9500 .
C13 C14 1.387(4) .
C13 H13 0.9500 .
C14 C15 1.381(4) .
C14 H14 0.9500 .
C15 C16 1.391(4) .
C15 H15 0.9500 .
C16 H16 0.9500 .
C17 C18 1.386(4) .
C17 C22 1.404(4) .
C18 C19 1.389(4) .
C18 H18 0.9500 .
C19 C20 1.386(4) .
C19 H19 0.9500 .
C20 C21 1.384(4) .
C20 H20 0.9500 .
C21 C22 1.384(4) .
C21 H21 0.9500 .
C22 H22 0.9500 .
F1 B1 1.387(4) .
F2A F2B 0.891(9) .
F2A B1 1.359(4) .
F2B B1 1.449(7) .
B1 F2A 1.359(4) 6
B1 F1 1.387(4) 6
B1 F2B 1.449(7) 6

loop_
_geom_hbond_atom_site_label_D
_geom_hbond_atom_site_label_H
_geom_hbond_atom_site_label_A
_geom_hbond_distance_DH
_geom_hbond_distance_HA
_geom_hbond_distance_DA
_geom_hbond_angle_DHA
O1 H1O F2A 0.79(4) 2.04(4) 2.773(5) 153(4)
O1 H1O F2B 0.79(4) 2.03(4) 2.794(8) 161(4)

loop_
_geom_torsion_atom_site_label_1
_geom_torsion_atom_site_label_2
_geom_torsion_atom_site_label_3
_geom_torsion_atom_site_label_4
_geom_torsion
_geom_torsion_site_symmetry_1
_geom_torsion_site_symmetry_4
C1 Pd1 N1 C5 -27.83(15) . .
N1 Pd1 N1 C5 -27.82(15) 6 .
C1 Pd1 N1 C6 89.43(17) . .
N1 Pd1 N1 C6 89.44(17) 6 .
C1 Pd1 N1 C9 -154.70(18) . .
N1 Pd1 N1 C9 -154.69(18) 6 .
N1 Pd1 C1 C2 14.20(14) 6 6
N1 Pd1 C1 C2 -165.80(14) . 6
N1 Pd1 C1 C2 -165.79(14) 6 .
N1 Pd1 C1 C2 14.20(14) . .
C2 C1 C2 C3 0.5(2) 6 .
Pd1 C1 C2 C3 -179.5(2) . .
C2 C1 C2 C5 -176.5(3) 6 .
Pd1 C1 C2 C5 3.5(3) . .
C1 C2 C3 C4 -1.0(4) . .
C5 C2 C3 C4 175.7(2) . .
C2 C3 C4 C3 0.5(2) . 6
C1 C2 C5 N1 -27.3(3) . .
C3 C2 C5 N1 155.9(3) . .
C6 N1 C5 C2 -80.9(3) . .
C9 N1 C5 C2 165.9(2) . .
Pd1 N1 C5 C2 35.6(2) . .
C5 N1 C6 C7 -161.4(2) . .
C9 N1 C6 C7 -42.3(3) . .
Pd1 N1 C6 C7 83.0(2) . .
N1 C6 C7 C8 39.4(3) . .
C6 C7 C8 C9 -21.2(3) . .
C5 N1 C9 C8 145.3(2) . .
C6 N1 C9 C8 28.2(3) . .
Pd1 N1 C9 C8 -90.5(2) . .
C5 N1 C9 C10 -91.3(3) . .
C6 N1 C9 C10 151.6(2) . .
Pd1 N1 C9 C10 33.0(3) . .
C7 C8 C9 N1 -4.4(3) . .
C7 C8 C9 C10 -128.1(3) . .
N1 C9 C10 O1 -56.9(3) . .
C8 C9 C10 O1 62.8(3) . .
N1 C9 C10 C17 60.9(3) . .
C8 C9 C10 C17 -179.3(2) . .
N1 C9 C10 C11 -179.0(2) . .
C8 C9 C10 C11 -59.2(3) . .
O1 C10 C11 C12 37.5(3) . .
C17 C10 C11 C12 -79.6(3) . .
C9 C10 C11 C12 157.1(2) . .
O1 C10 C11 C16 -148.2(3) . .
C17 C10 C11 C16 94.8(3) . .
C9 C10 C11 C16 -28.6(3) . .
C16 C11 C12 C13 0.7(4) . .
C10 C11 C12 C13 175.4(3) . .
C11 C12 C13 C14 -0.4(5) . .
C12 C13 C14 C15 -0.4(5) . .
C13 C14 C15 C16 0.9(5) . .
C14 C15 C16 C11 -0.6(5) . .
C12 C11 C16 C15 -0.2(4) . .
C10 C11 C16 C15 -174.7(3) . .
O1 C10 C17 C18 7.8(3) . .
C11 C10 C17 C18 127.8(3) . .
C9 C10 C17 C18 -110.3(3) . .
O1 C10 C17 C22 -172.7(2) . .
C11 C10 C17 C22 -52.7(3) . .
C9 C10 C17 C22 69.2(3) . .
C22 C17 C18 C19 -1.7(4) . .
C10 C17 C18 C19 177.8(3) . .
C17 C18 C19 C20 1.5(4) . .
C18 C19 C20 C21 -0.6(4) . .
C19 C20 C21 C22 0.0(4) . .
C20 C21 C22 C17 -0.2(4) . .
C18 C17 C22 C21 1.1(4) . .
C10 C17 C22 C21 -178.4(2) . .
F2B F2A B1 F2A 60.0(7) . 6
F2B F2A B1 F1 -62.4(9) . 6
F2B F2A B1 F1 -171.8(8) . .
F2B F2A B1 F2B 91.8(10) . 6
F2A F2B B1 F2A -131.7(8) . 6
F2A F2B B1 F1 125.8(8) . 6
F2A F2B B1 F1 12.0(11) . .
F2A F2B B1 F2B -94.4(8) . 6
